data_7039310
loop_
_publ_author_name
'Vr\'ana, Jan'
'Ketkov, Sergey'
'Jambor, Roman'
'R\%u\<zi\<cka, Ale\<s'
'Ly\<cka, Anton\'in'
'Dost\'al, Libor'

_publ_section_title
;
 Germylenes and stannylenes stabilized within N2PE rings (E = Ge or Sn):
 combined experimental and theoretical study.
;
_journal_issue 25
_journal_name_full 'Dalton transactions (Cambridge, England : 2003)'
_journal_page_first 10343
_journal_page_last 10354
_journal_paper_doi 10.1039/c6dt01616b
_journal_volume 45
_journal_year 2016
_chemical_formula_moiety 'C20 H40 Li N4 P'
_chemical_formula_sum 'C20 H40 Li N4 P'
_chemical_formula_weight 374.47
_chemical_name_systematic
; 
 ? 
;
_space_group_IT_number 14
_symmetry_cell_setting monoclinic
_symmetry_space_group_name_Hall '-P 2ybc'
_symmetry_space_group_name_H-M 'P 1 21/c 1'
_atom_sites_solution_hydrogens geom
_atom_sites_solution_primary direct
_atom_sites_solution_secondary difmap
_audit_creation_method SHELXL-97
_audit_update_record
;
2016-02-02 deposited with the CCDC.
2016-05-18 downloaded from the CCDC.
;
_cell_angle_alpha 90
_cell_angle_beta 118.911(6)
_cell_angle_gamma 90
_cell_formula_units_Z 8
_cell_length_a 16.9831(16)
_cell_length_b 16.3830(13)
_cell_length_c 19.5470(13)
_cell_measurement_reflns_used 47395
_cell_measurement_temperature 150(1)
_cell_measurement_theta_max 27.5
_cell_measurement_theta_min 1
_cell_volume 4760.8(7)
_computing_cell_refinement 'COLLECT and DENZO'
_computing_data_collection 'COLLECT (Hooft, 1998) and DENZO (Otwinowski & Minor, 1997)'
_computing_data_reduction 'COLLECT and DENZO'
_computing_molecular_graphics 'PLATON (Spek, 2003)'
_computing_publication_material 'SHELXL-97 (Sheldrick, 2008)'
_computing_structure_refinement 'SHELXL-97 (Sheldrick, 1997)'
_computing_structure_solution 'SIR92 (Altomare et al., 1994)'
_diffrn_ambient_temperature 150(1)
_diffrn_detector_area_resol_mean 9.091
_diffrn_measured_fraction_theta_full 0.989
_diffrn_measured_fraction_theta_max 0.989
_diffrn_measurement_device_type 'Bruker Nonius KappaCCD area detector'
_diffrn_measurement_method '\f and \w scans to fill the Ewald sphere'
_diffrn_radiation_monochromator graphite
_diffrn_radiation_source 'fine-focus sealed tube'
_diffrn_radiation_type MoK\a
_diffrn_radiation_wavelength 0.71073
_diffrn_reflns_av_R_equivalents 0.0705
_diffrn_reflns_av_sigmaI/netI 0.0452
_diffrn_reflns_limit_h_max 21
_diffrn_reflns_limit_h_min -22
_diffrn_reflns_limit_k_max 21
_diffrn_reflns_limit_k_min -21
_diffrn_reflns_limit_l_max 23
_diffrn_reflns_limit_l_min -25
_diffrn_reflns_number 47311
_diffrn_reflns_theta_full 27.50
_diffrn_reflns_theta_max 27.50
_diffrn_reflns_theta_min 1.81
_diffrn_standards_number 0
_exptl_absorpt_coefficient_mu 0.125
_exptl_absorpt_correction_T_max 0.980
_exptl_absorpt_correction_T_min 0.956
_exptl_absorpt_correction_type integration
_exptl_absorpt_process_details
;
Gaussian integration (Coppens, 1970)
;
_exptl_crystal_colour yellow
_exptl_crystal_density_diffrn 1.045
_exptl_crystal_density_method 'not measured'
_exptl_crystal_description block
_exptl_crystal_F_000 1648
_exptl_crystal_size_max 0.59
_exptl_crystal_size_mid 0.27
_exptl_crystal_size_min 0.20
_refine_diff_density_max 0.701
_refine_diff_density_min -0.303
_refine_diff_density_rms 0.052
_refine_ls_extinction_method none
_refine_ls_goodness_of_fit_ref 1.157
_refine_ls_hydrogen_treatment constr
_refine_ls_matrix_type full
_refine_ls_number_parameters 469
_refine_ls_number_reflns 10812
_refine_ls_number_restraints 0
_refine_ls_restrained_S_all 1.157
_refine_ls_R_factor_all 0.0918
_refine_ls_R_factor_gt 0.0502
_refine_ls_shift/su_max 0.001
_refine_ls_shift/su_mean 0.000
_refine_ls_structure_factor_coef Fsqd
_refine_ls_weighting_details 'calc w=1/[\s^2^(Fo^2^)+(0.0331P)^2^+3.6485P] where P=(Fo^2^+2Fc^2^)/3'
_refine_ls_weighting_scheme calc
_refine_ls_wR_factor_gt 0.1066
_refine_ls_wR_factor_ref 0.1386
_reflns_number_gt 7385
_reflns_number_total 10812
_reflns_threshold_expression >2sigma(I)
_cod_data_source_file c6dt01616b2.cif
_cod_data_source_block 2
_cod_depositor_comments 'Adding full bibliography for 7039310--7039320.cif.'
_cod_original_sg_symbol_H-M 'P 21/c'
_cod_database_code 7039310

loop_
_symmetry_equiv_pos_as_xyz
'x, y, z'
'-x, y+1/2, -z+1/2'
'-x, -y, -z'
'x, -y-1/2, z-1/2'

loop_
_atom_site_label
_atom_site_type_symbol
_atom_site_fract_x
_atom_site_fract_y
_atom_site_fract_z
_atom_site_U_iso_or_equiv
_atom_site_adp_type
_atom_site_occupancy
_atom_site_symmetry_multiplicity
_atom_site_calc_flag
_atom_site_refinement_flags
P1 P 0.37817(3) 0.20361(3) 0.90076(3) 0.01986(12) Uani 1 1 d .
P2 P 0.11212(3) -0.20633(3) 0.60209(3) 0.01952(12) Uani 1 1 d .
N7 N 0.11348(10) -0.14437(10) 0.67771(9) 0.0208(3) Uani 1 1 d .
H7 H 0.1531 -0.1027 0.6880 0.025 Uiso 1 1 calc .
N1 N 0.37850(11) 0.14684(10) 0.82335(9) 0.0208(3) Uani 1 1 d .
H1 H 0.3382 0.1053 0.8103 0.025 Uiso 1 1 calc .
C101 C 0.20446(13) -0.14720(12) 0.59946(11) 0.0217(4) Uani 1 1 d .
N5 N 0.15566(11) -0.28958(10) 0.65339(9) 0.0215(3) Uani 1 1 d .
N2 N 0.32716(11) 0.28649(10) 0.85207(9) 0.0226(3) Uani 1 1 d .
N3 N 0.32815(13) 0.31765(12) 0.65983(10) 0.0334(4) Uani 1 1 d .
C11 C 0.34743(15) 0.36420(12) 0.89465(12) 0.0268(4) Uani 1 1 d .
C13 C 0.44019(17) 0.39598(15) 0.91336(16) 0.0444(6) Uani 1 1 d .
H13A H 0.4856 0.3590 0.9484 0.053 Uiso 1 1 d R
H13B H 0.4495 0.4488 0.9374 0.053 Uiso 1 1 d R
H13C H 0.4437 0.4004 0.8659 0.053 Uiso 1 1 d R
C111 C 0.13868(14) -0.36949(12) 0.61492(11) 0.0235(4) Uani 1 1 d .
C1 C 0.28977(14) 0.13922(12) 0.90472(11) 0.0226(4) Uani 1 1 d .
N8 N 0.32319(12) -0.23244(12) 0.84539(10) 0.0319(4) Uani 1 1 d .
C7 C 0.46470(14) 0.11316(13) 0.83385(12) 0.0259(4) Uani 1 1 d .
C117 C 0.1063(2) -0.36259(17) 0.83860(15) 0.0489(7) Uani 1 1 d .
H117A H 0.1068 -0.3797 0.8858 0.059 Uiso 1 1 d R
H117B H 0.1282 -0.4061 0.8194 0.059 Uiso 1 1 d R
H117C H 0.0460 -0.3489 0.8000 0.059 Uiso 1 1 d R
C112 C 0.13350(18) -0.43248(14) 0.67035(14) 0.0377(5) Uani 1 1 d .
H112A H 0.1886 -0.4318 0.7191 0.045 Uiso 1 1 d R
H112B H 0.1245 -0.4858 0.6473 0.045 Uiso 1 1 d R
H112C H 0.0842 -0.4195 0.6794 0.045 Uiso 1 1 d R
C102 C 0.29170(14) -0.17680(13) 0.63026(12) 0.0262(4) Uani 1 1 d .
H102 H 0.3056 -0.2278 0.6541 0.031 Uiso 1 1 d R
N6 N 0.16435(12) -0.29101(11) 0.85469(10) 0.0297(4) Uani 1 1 d .
C114 C 0.05083(16) -0.37534(14) 0.53692(13) 0.0356(5) Uani 1 1 d .
H114A H 0.0011 -0.3600 0.5446 0.043 Uiso 1 1 d R
H114B H 0.0426 -0.4304 0.5178 0.043 Uiso 1 1 d R
H114C H 0.0539 -0.3393 0.4995 0.043 Uiso 1 1 d R
C104 C 0.33934(15) -0.05604(13) 0.59018(12) 0.0299(5) Uani 1 1 d .
H104 H 0.3842 -0.0257 0.5878 0.036 Uiso 1 1 d R
C2 C 0.20223(14) 0.16726(13) 0.87638(11) 0.0268(4) Uani 1 1 d .
H2 H 0.1866 0.2186 0.8533 0.032 Uiso 1 1 d R
C109 C -0.02029(16) -0.05781(14) 0.59273(14) 0.0362(5) Uani 1 1 d .
H109A H 0.0180 -0.0131 0.5963 0.043 Uiso 1 1 d R
H109B H -0.0756 -0.0370 0.5879 0.043 Uiso 1 1 d R
H109C H -0.0329 -0.0903 0.5477 0.043 Uiso 1 1 d R
C6 C 0.31113(16) 0.06273(13) 0.94035(13) 0.0302(5) Uani 1 1 d .
H6 H 0.3695 0.0430 0.9605 0.036 Uiso 1 1 d R
N4 N 0.18289(12) 0.21864(12) 0.65719(10) 0.0346(4) Uani 1 1 d .
C14 C 0.27669(18) 0.42553(14) 0.84168(16) 0.0416(6) Uani 1 1 d .
H14A H 0.2799 0.4320 0.7943 0.050 Uiso 1 1 d R
H14B H 0.2877 0.4771 0.8680 0.050 Uiso 1 1 d R
H14C H 0.2180 0.4062 0.8295 0.050 Uiso 1 1 d R
C12 C 0.34297(19) 0.35799(16) 0.97097(14) 0.0439(6) Uani 1 1 d .
H12A H 0.2840 0.3403 0.9596 0.053 Uiso 1 1 d R
H12B H 0.3552 0.4104 0.9959 0.053 Uiso 1 1 d R
H12C H 0.3868 0.3193 1.0051 0.053 Uiso 1 1 d R
C4 C 0.16011(16) 0.04368(14) 0.91711(13) 0.0327(5) Uani 1 1 d .
H4 H 0.1170 0.0118 0.9209 0.039 Uiso 1 1 d R
C107 C 0.02681(14) -0.11018(12) 0.66630(12) 0.0255(4) Uani 1 1 d .
C108 C -0.03423(15) -0.18132(14) 0.66033(14) 0.0339(5) Uani 1 1 d .
H108A H -0.0462 -0.2142 0.6157 0.041 Uiso 1 1 d R
H108B H -0.0898 -0.1605 0.6548 0.041 Uiso 1 1 d R
H108C H -0.0051 -0.2139 0.7068 0.041 Uiso 1 1 d R
C3 C 0.13761(15) 0.11983(14) 0.88199(12) 0.0326(5) Uani 1 1 d .
H3 H 0.0792 0.1393 0.8621 0.039 Uiso 1 1 d R
C106 C 0.18605(15) -0.07124(13) 0.56218(13) 0.0301(5) Uani 1 1 d .
H106 H 0.1279 -0.0505 0.5399 0.036 Uiso 1 1 d R
C9 C 0.50825(17) 0.05427(16) 0.90332(14) 0.0418(6) Uani 1 1 d .
H9A H 0.5185 0.0821 0.9501 0.050 Uiso 1 1 d R
H9B H 0.5645 0.0352 0.9090 0.050 Uiso 1 1 d R
H9C H 0.4689 0.0087 0.8943 0.050 Uiso 1 1 d R
C119 C 0.37445(17) -0.29636(17) 0.83158(15) 0.0439(6) Uani 1 1 d .
H119A H 0.3748 -0.2855 0.7835 0.053 Uiso 1 1 d R
H119B H 0.3471 -0.3485 0.8284 0.053 Uiso 1 1 d R
H119C H 0.4351 -0.2968 0.8739 0.053 Uiso 1 1 d R
C105 C 0.25264(16) -0.02613(13) 0.55774(13) 0.0332(5) Uani 1 1 d .
H105 H 0.2388 0.0244 0.5329 0.040 Uiso 1 1 d R
C17 C 0.3884(2) 0.2779(2) 0.63791(18) 0.0660(10) Uani 1 1 d .
H17A H 0.3845 0.3040 0.5924 0.079 Uiso 1 1 d R
H17B H 0.3720 0.2215 0.6267 0.079 Uiso 1 1 d R
H17C H 0.4489 0.2819 0.6802 0.079 Uiso 1 1 d R
C8 C 0.44446(18) 0.06759(15) 0.75909(14) 0.0400(6) Uani 1 1 d .
H8A H 0.4025 0.0243 0.7504 0.048 Uiso 1 1 d R
H8B H 0.4992 0.0451 0.7641 0.048 Uiso 1 1 d R
H8C H 0.4191 0.1048 0.7158 0.048 Uiso 1 1 d R
C5 C 0.24709(16) 0.01550(14) 0.94651(13) 0.0343(5) Uani 1 1 d .
H5 H 0.2629 -0.0353 0.9706 0.041 Uiso 1 1 d R
C115 C 0.25746(17) -0.31309(15) 0.91216(13) 0.0388(6) Uani 1 1 d .
H115A H 0.2734 -0.3638 0.8963 0.047 Uiso 1 1 d R
H115B H 0.2610 -0.3220 0.9626 0.047 Uiso 1 1 d R
C103 C 0.35855(14) -0.13141(14) 0.62613(12) 0.0298(5) Uani 1 1 d .
H103 H 0.4167 -0.1521 0.6478 0.036 Uiso 1 1 d R
C120 C 0.36411(19) -0.15323(17) 0.84775(16) 0.0497(7) Uani 1 1 d .
H120A H 0.3299 -0.1108 0.8551 0.060 Uiso 1 1 d R
H120B H 0.3648 -0.1444 0.7995 0.060 Uiso 1 1 d R
H120C H 0.4246 -0.1526 0.8903 0.060 Uiso 1 1 d R
C110 C 0.04775(17) -0.05765(14) 0.73755(14) 0.0367(5) Uani 1 1 d .
H110A H 0.0783 -0.0901 0.7840 0.044 Uiso 1 1 d R
H110B H -0.0074 -0.0371 0.7333 0.044 Uiso 1 1 d R
H110C H 0.0854 -0.0128 0.7401 0.044 Uiso 1 1 d R
C116 C 0.32340(16) -0.24740(17) 0.91984(13) 0.0402(6) Uani 1 1 d .
H116A H 0.3088 -0.1972 0.9375 0.048 Uiso 1 1 d R
H116B H 0.3833 -0.2639 0.9590 0.048 Uiso 1 1 d R
C118 C 0.13169(17) -0.22758(16) 0.88757(14) 0.0408(6) Uani 1 1 d .
H118A H 0.0696 -0.2163 0.8519 0.049 Uiso 1 1 d R
H118B H 0.1665 -0.1788 0.8959 0.049 Uiso 1 1 d R
H118C H 0.1376 -0.2460 0.9365 0.049 Uiso 1 1 d R
C18 C 0.3570(3) 0.40273(19) 0.67869(19) 0.0687(10) Uani 1 1 d .
H18A H 0.4176 0.4043 0.7211 0.082 Uiso 1 1 d R
H18B H 0.3180 0.4307 0.6937 0.082 Uiso 1 1 d R
H18C H 0.3544 0.4289 0.6337 0.082 Uiso 1 1 d R
C113 C 0.21648(17) -0.39275(14) 0.60033(15) 0.0377(5) Uani 1 1 d .
H113A H 0.2198 -0.3545 0.5646 0.045 Uiso 1 1 d R
H113B H 0.2065 -0.4466 0.5783 0.045 Uiso 1 1 d R
H113C H 0.2719 -0.3918 0.6488 0.045 Uiso 1 1 d R
C10 C 0.52843(15) 0.18352(16) 0.84711(14) 0.0380(5) Uani 1 1 d .
H10A H 0.5022 0.2197 0.8030 0.046 Uiso 1 1 d R
H10B H 0.5843 0.1627 0.8533 0.046 Uiso 1 1 d R
H10C H 0.5392 0.2127 0.8934 0.046 Uiso 1 1 d R
C16 C 0.18580(19) 0.2420(2) 0.58597(14) 0.0518(7) Uani 1 1 d .
H16A H 0.1247 0.2481 0.5437 0.062 Uiso 1 1 d R
H16B H 0.2140 0.1986 0.5717 0.062 Uiso 1 1 d R
C20 C 0.11518(18) 0.2665(2) 0.66500(17) 0.0628(9) Uani 1 1 d .
H20A H 0.1312 0.3233 0.6700 0.075 Uiso 1 1 d R
H20B H 0.1122 0.2491 0.7106 0.075 Uiso 1 1 d R
H20C H 0.0576 0.2588 0.6195 0.075 Uiso 1 1 d R
Li1 Li 0.3098(2) 0.2526(2) 0.75005(19) 0.0248(7) Uani 1 1 d .
C15 C 0.23495(19) 0.3184(2) 0.59444(15) 0.0557(8) Uani 1 1 d .
H15A H 0.2026 0.3628 0.6026 0.067 Uiso 1 1 d R
H15B H 0.2362 0.3292 0.5462 0.067 Uiso 1 1 d R
Li2 Li 0.1844(2) -0.2470(2) 0.75633(18) 0.0243(7) Uani 1 1 d .
C19 C 0.1609(2) 0.1321(2) 0.65480(18) 0.0675(9) Uani 1 1 d .
H19A H 0.1044 0.1215 0.6091 0.081 Uiso 1 1 d R
H19B H 0.1567 0.1180 0.7006 0.081 Uiso 1 1 d R
H19C H 0.2071 0.1000 0.6530 0.081 Uiso 1 1 d R

loop_
_atom_site_aniso_label
_atom_site_aniso_U_11
_atom_site_aniso_U_22
_atom_site_aniso_U_33
_atom_site_aniso_U_23
_atom_site_aniso_U_13
_atom_site_aniso_U_12
P1 0.0221(3) 0.0185(2) 0.0160(2) 0.00069(19) 0.0068(2) 0.00301(19)
P2 0.0218(3) 0.0181(2) 0.0160(2) 0.00130(18) 0.0070(2) 0.00231(19)
N7 0.0189(8) 0.0198(8) 0.0217(8) -0.0019(6) 0.0082(7) 0.0005(6)
N1 0.0195(8) 0.0188(8) 0.0213(8) -0.0020(6) 0.0076(7) 0.0014(6)
C101 0.0266(10) 0.0213(10) 0.0173(9) -0.0002(7) 0.0107(8) 0.0018(8)
N5 0.0271(9) 0.0168(8) 0.0176(8) 0.0011(6) 0.0085(7) 0.0030(7)
N2 0.0270(9) 0.0195(8) 0.0192(8) -0.0001(6) 0.0096(7) 0.0031(7)
N3 0.0331(10) 0.0425(11) 0.0248(9) 0.0077(8) 0.0142(8) -0.0020(8)
C11 0.0324(11) 0.0191(10) 0.0297(11) -0.0030(8) 0.0156(9) 0.0039(8)
C13 0.0394(14) 0.0347(13) 0.0561(16) -0.0123(12) 0.0206(12) -0.0076(11)
C111 0.0292(11) 0.0189(9) 0.0219(10) -0.0008(8) 0.0119(8) 0.0014(8)
C1 0.0291(11) 0.0225(10) 0.0167(9) 0.0012(7) 0.0114(8) 0.0025(8)
N8 0.0265(10) 0.0406(11) 0.0240(9) -0.0031(8) 0.0086(8) -0.0021(8)
C7 0.0250(11) 0.0258(11) 0.0270(10) 0.0023(8) 0.0127(9) 0.0077(8)
C117 0.0663(18) 0.0487(16) 0.0404(14) 0.0000(12) 0.0327(14) -0.0197(14)
C112 0.0508(15) 0.0242(11) 0.0388(13) 0.0045(9) 0.0223(12) 0.0015(10)
C102 0.0275(11) 0.0239(10) 0.0243(10) 0.0037(8) 0.0102(9) 0.0021(8)
N6 0.0335(10) 0.0332(10) 0.0218(9) 0.0020(7) 0.0129(8) -0.0024(8)
C114 0.0400(13) 0.0277(11) 0.0329(12) -0.0053(9) 0.0127(10) -0.0053(10)
C104 0.0344(12) 0.0291(11) 0.0295(11) -0.0026(9) 0.0181(10) -0.0075(9)
C2 0.0273(11) 0.0289(11) 0.0218(10) 0.0015(8) 0.0099(9) 0.0018(9)
C109 0.0358(13) 0.0326(12) 0.0360(13) 0.0081(10) 0.0140(10) 0.0152(10)
C6 0.0354(12) 0.0270(11) 0.0309(11) 0.0069(9) 0.0181(10) 0.0064(9)
N4 0.0275(10) 0.0461(12) 0.0243(9) -0.0005(8) 0.0078(8) -0.0061(8)
C14 0.0463(15) 0.0239(11) 0.0540(16) 0.0021(11) 0.0238(13) 0.0105(10)
C12 0.0620(17) 0.0385(14) 0.0378(13) -0.0088(11) 0.0294(13) 0.0060(12)
C4 0.0399(13) 0.0339(12) 0.0289(11) -0.0063(9) 0.0202(10) -0.0130(10)
C107 0.0259(11) 0.0231(10) 0.0293(11) 0.0018(8) 0.0146(9) 0.0059(8)
C108 0.0265(11) 0.0360(12) 0.0411(13) -0.0005(10) 0.0180(10) -0.0017(9)
C3 0.0277(11) 0.0409(13) 0.0269(11) -0.0034(9) 0.0114(9) -0.0035(10)
C106 0.0337(12) 0.0269(11) 0.0345(12) 0.0096(9) 0.0203(10) 0.0079(9)
C9 0.0453(15) 0.0406(14) 0.0409(14) 0.0120(11) 0.0218(12) 0.0240(12)
C119 0.0323(13) 0.0590(17) 0.0361(13) 0.0038(12) 0.0132(11) 0.0109(12)
C105 0.0437(14) 0.0242(11) 0.0395(13) 0.0082(9) 0.0263(11) 0.0035(10)
C17 0.075(2) 0.090(2) 0.0554(18) 0.0308(17) 0.0490(18) 0.0311(19)
C8 0.0479(15) 0.0377(13) 0.0386(13) -0.0050(10) 0.0243(12) 0.0107(11)
C5 0.0488(14) 0.0251(11) 0.0358(12) 0.0054(9) 0.0260(11) 0.0014(10)
C115 0.0459(14) 0.0436(14) 0.0233(11) 0.0130(10) 0.0138(10) 0.0120(11)
C103 0.0246(11) 0.0326(12) 0.0284(11) 0.0021(9) 0.0099(9) 0.0009(9)
C120 0.0451(15) 0.0528(17) 0.0465(15) -0.0101(13) 0.0185(13) -0.0167(13)
C110 0.0460(14) 0.0310(12) 0.0401(13) -0.0042(10) 0.0265(12) 0.0071(10)
C116 0.0309(13) 0.0597(16) 0.0204(11) -0.0018(10) 0.0047(9) 0.0040(11)
C118 0.0428(14) 0.0478(15) 0.0347(13) 0.0018(11) 0.0209(11) 0.0031(11)
C18 0.107(3) 0.0540(19) 0.0583(19) 0.0080(15) 0.050(2) -0.0187(18)
C113 0.0437(14) 0.0315(12) 0.0465(14) -0.0061(10) 0.0287(12) 0.0041(10)
C10 0.0275(12) 0.0494(15) 0.0384(13) 0.0008(11) 0.0170(10) -0.0024(10)
C16 0.0467(16) 0.078(2) 0.0197(11) -0.0016(12) 0.0074(11) -0.0150(14)
C20 0.0320(15) 0.110(3) 0.0408(15) 0.0151(16) 0.0134(12) 0.0186(16)
Li1 0.0267(18) 0.0254(18) 0.0197(16) 0.0013(13) 0.0090(14) 0.0008(14)
C15 0.0527(17) 0.071(2) 0.0329(14) 0.0231(13) 0.0123(13) 0.0020(15)
Li2 0.0248(18) 0.0266(18) 0.0170(16) 0.0004(13) 0.0064(13) 0.0014(14)
C19 0.071(2) 0.062(2) 0.0503(18) -0.0106(15) 0.0135(16) -0.0331(17)

loop_
_atom_type_symbol
_atom_type_description
_atom_type_scat_dispersion_real
_atom_type_scat_dispersion_imag
_atom_type_scat_source
C C 0.0033 0.0016 'International Tables Vol C Tables 4.2.6.8 and 6.1.1.4'
H H 0.0000 0.0000 'International Tables Vol C Tables 4.2.6.8 and 6.1.1.4'
N N 0.0061 0.0033 'International Tables Vol C Tables 4.2.6.8 and 6.1.1.4'
P P 0.1023 0.0942 'International Tables Vol C Tables 4.2.6.8 and 6.1.1.4'
Li Li -0.0003 0.0001 'International Tables Vol C Tables 4.2.6.8 and 6.1.1.4'

loop_
_exptl_crystal_face_index_h
_exptl_crystal_face_index_k
_exptl_crystal_face_index_l
_exptl_crystal_face_perp_dist
0 0 1 0.262
0 0 -1 0.234
0 1 0 0.099
0 -1 0 0.061
-1 0 1 0.131
1 0 -1 0.083
1 0 0 0.228
-1 0 0 0.247

loop_
_geom_angle_atom_site_label_1
_geom_angle_atom_site_label_2
_geom_angle_atom_site_label_3
_geom_angle
N2 P1 N1 99.03(8)
N2 P1 C1 106.34(9)
N1 P1 C1 94.20(8)
N2 P1 Li1 45.41(9)
N1 P1 Li1 53.61(9)
C1 P1 Li1 106.35(10)
N5 P2 N7 98.34(8)
N5 P2 C101 108.17(9)
N7 P2 C101 93.04(8)
N5 P2 Li2 45.08(9)
N7 P2 Li2 53.52(9)
C101 P2 Li2 102.84(9)
C107 N7 P2 118.34(13)
C107 N7 Li2 124.02(15)
P2 N7 Li2 85.84(11)
C107 N7 H7 108.8
P2 N7 H7 108.8
Li2 N7 H7 108.8
C7 N1 P1 119.06(13)
C7 N1 Li1 124.26(15)
P1 N1 Li1 85.59(11)
C7 N1 H1 108.6
P1 N1 H1 108.6
Li1 N1 H1 108.6
C102 C101 C106 117.33(19)
C102 C101 P2 122.79(15)
C106 C101 P2 119.82(15)
C111 N5 P2 120.62(13)
C111 N5 Li2 137.30(16)
P2 N5 Li2 98.44(13)
C11 N2 P1 118.33(13)
C11 N2 Li1 134.81(16)
P1 N2 Li1 97.69(13)
C17 N3 C18 107.8(2)
C17 N3 C15 111.3(2)
C18 N3 C15 107.4(2)
C17 N3 Li1 114.47(18)
C18 N3 Li1 114.68(18)
C15 N3 Li1 100.88(17)
N2 C11 C14 107.15(18)
N2 C11 C13 111.32(17)
C14 C11 C13 108.73(19)
N2 C11 C12 112.69(18)
C14 C11 C12 108.14(19)
C13 C11 C12 108.7(2)
C11 C13 H13A 109.7
C11 C13 H13B 109.4
H13A C13 H13B 109.5
C11 C13 H13C 109.4
H13A C13 H13C 109.5
H13B C13 H13C 109.5
N5 C111 C113 110.16(17)
N5 C111 C112 107.66(16)
C113 C111 C112 108.36(18)
N5 C111 C114 114.85(17)
C113 C111 C114 108.15(18)
C112 C111 C114 107.47(18)
C2 C1 C6 117.78(19)
C2 C1 P1 121.57(15)
C6 C1 P1 120.56(16)
C120 N8 C119 108.9(2)
C120 N8 C116 110.01(19)
C119 N8 C116 110.14(19)
C120 N8 Li2 116.11(18)
C119 N8 Li2 106.61(17)
C116 N8 Li2 104.93(16)
N1 C7 C10 108.44(17)
N1 C7 C8 107.42(17)
C10 C7 C8 110.35(18)
N1 C7 C9 112.21(17)
C10 C7 C9 109.17(19)
C8 C7 C9 109.23(19)
N6 C117 H117A 109.6
N6 C117 H117B 109.3
H117A C117 H117B 109.5
N6 C117 H117C 109.5
H117A C117 H117C 109.5
H117B C117 H117C 109.5
C111 C112 H112A 109.5
C111 C112 H112B 109.4
H112A C112 H112B 109.5
C111 C112 H112C 109.5
H112A C112 H112C 109.5
H112B C112 H112C 109.5
C101 C102 C103 121.14(19)
C101 C102 H102 119.4
C103 C102 H102 119.5
C118 N6 C117 107.69(19)
C118 N6 C115 109.50(18)
C117 N6 C115 109.24(19)
C118 N6 Li2 113.41(16)
C117 N6 Li2 116.18(16)
C115 N6 Li2 100.48(15)
C111 C114 H114A 109.5
C111 C114 H114B 109.5
H114A C114 H114B 109.5
C111 C114 H114C 109.5
H114A C114 H114C 109.5
H114B C114 H114C 109.5
C103 C104 C105 119.2(2)
C103 C104 H104 120.4
C105 C104 H104 120.3
C1 C2 C3 121.1(2)
C1 C2 H2 119.4
C3 C2 H2 119.5
C107 C109 H109A 109.4
C107 C109 H109B 109.5
H109A C109 H109B 109.5
C107 C109 H109C 109.5
H109A C109 H109C 109.5
H109B C109 H109C 109.5
C5 C6 C1 121.3(2)
C5 C6 H6 119.4
C1 C6 H6 119.3
C20 N4 C19 108.8(2)
C20 N4 C16 110.4(2)
C19 N4 C16 110.3(2)
C20 N4 Li1 107.24(19)
C19 N4 Li1 114.93(19)
C16 N4 Li1 104.97(17)
C11 C14 H14A 109.6
C11 C14 H14B 109.3
H14A C14 H14B 109.5
C11 C14 H14C 109.5
H14A C14 H14C 109.5
H14B C14 H14C 109.5
C11 C12 H12A 109.4
C11 C12 H12B 109.5
H12A C12 H12B 109.5
C11 C12 H12C 109.5
H12A C12 H12C 109.5
H12B C12 H12C 109.5
C5 C4 C3 119.4(2)
C5 C4 H4 120.3
C3 C4 H4 120.3
N7 C107 C110 107.37(17)
N7 C107 C108 108.07(16)
C110 C107 C108 110.52(18)
N7 C107 C109 112.49(16)
C110 C107 C109 109.13(18)
C108 C107 C109 109.25(18)
C107 C108 H108A 109.6
C107 C108 H108B 109.4
H108A C108 H108B 109.5
C107 C108 H108C 109.4
H108A C108 H108C 109.5
H108B C108 H108C 109.5
C4 C3 C2 120.2(2)
C4 C3 H3 119.9
C2 C3 H3 119.9
C105 C106 C101 121.5(2)
C105 C106 H106 119.2
C101 C106 H106 119.3
C7 C9 H9A 109.5
C7 C9 H9B 109.5
H9A C9 H9B 109.5
C7 C9 H9C 109.4
H9A C9 H9C 109.5
H9B C9 H9C 109.5
N8 C119 H119A 109.5
N8 C119 H119B 109.6
H119A C119 H119B 109.5
N8 C119 H119C 109.3
H119A C119 H119C 109.5
H119B C119 H119C 109.5
C104 C105 C106 120.1(2)
C104 C105 H105 120.0
C106 C105 H105 119.9
N3 C17 H17A 109.5
N3 C17 H17B 109.5
H17A C17 H17B 109.5
N3 C17 H17C 109.4
H17A C17 H17C 109.5
H17B C17 H17C 109.5
C7 C8 H8A 109.6
C7 C8 H8B 109.4
H8A C8 H8B 109.5
C7 C8 H8C 109.4
H8A C8 H8C 109.5
H8B C8 H8C 109.5
C4 C5 C6 120.2(2)
C4 C5 H5 120.0
C6 C5 H5 119.8
N6 C115 C116 111.85(19)
N6 C115 H115A 109.2
C116 C115 H115A 109.5
N6 C115 H115B 109.1
C116 C115 H115B 109.1
H115A C115 H115B 107.9
C104 C103 C102 120.6(2)
C104 C103 H103 119.7
C102 C103 H103 119.7
N8 C120 H120A 109.6
N8 C120 H120B 109.5
H120A C120 H120B 109.5
N8 C120 H120C 109.3
H120A C120 H120C 109.5
H120B C120 H120C 109.5
C107 C110 H110A 109.4
C107 C110 H110B 109.4
H110A C110 H110B 109.5
C107 C110 H110C 109.6
H110A C110 H110C 109.5
H110B C110 H110C 109.5
N8 C116 C115 111.91(19)
N8 C116 H116A 109.3
C115 C116 H116A 109.6
N8 C116 H116B 109.0
C115 C116 H116B 109.0
H116A C116 H116B 107.9
N6 C118 H118A 109.5
N6 C118 H118B 109.4
H118A C118 H118B 109.5
N6 C118 H118C 109.5
H118A C118 H118C 109.5
H118B C118 H118C 109.5
N3 C18 H18A 109.4
N3 C18 H18B 109.6
H18A C18 H18B 109.5
N3 C18 H18C 109.5
H18A C18 H18C 109.5
H18B C18 H18C 109.5
C111 C113 H113A 109.5
C111 C113 H113B 109.4
H113A C113 H113B 109.5
C111 C113 H113C 109.5
H113A C113 H113C 109.5
H113B C113 H113C 109.5
C7 C10 H10A 109.5
C7 C10 H10B 109.4
H10A C10 H10B 109.5
C7 C10 H10C 109.5
H10A C10 H10C 109.5
H10B C10 H10C 109.5
N4 C16 C15 113.1(2)
N4 C16 H16A 108.7
C15 C16 H16A 108.9
N4 C16 H16B 109.2
C15 C16 H16B 108.9
H16A C16 H16B 107.8
N4 C20 H20A 109.4
N4 C20 H20B 109.5
H20A C20 H20B 109.5
N4 C20 H20C 109.5
H20A C20 H20C 109.5
H20B C20 H20C 109.5
N2 Li1 N4 122.73(18)
N2 Li1 N1 77.70(13)
N4 Li1 N1 110.68(16)
N2 Li1 N3 132.02(19)
N4 Li1 N3 85.43(14)
N1 Li1 N3 131.89(17)
N2 Li1 P1 36.90(7)
N4 Li1 P1 125.32(15)
N1 Li1 P1 40.80(7)
N3 Li1 P1 149.12(16)
C16 C15 N3 113.8(2)
C16 C15 H15A 108.7
N3 C15 H15A 108.5
C16 C15 H15B 108.9
N3 C15 H15B 109.0
H15A C15 H15B 107.7
N5 Li2 N8 120.00(18)
N5 Li2 N7 76.93(13)
N8 Li2 N7 119.51(17)
N5 Li2 N6 134.96(19)
N8 Li2 N6 84.43(13)
N7 Li2 N6 126.11(17)
N5 Li2 P2 36.47(7)
N8 Li2 P2 126.47(15)
N7 Li2 P2 40.64(7)
N6 Li2 P2 148.97(16)
N4 C19 H19A 109.3
N4 C19 H19B 109.7
H19A C19 H19B 109.5
N4 C19 H19C 109.4
H19A C19 H19C 109.5
H19B C19 H19C 109.5

loop_
_geom_bond_atom_site_label_1
_geom_bond_atom_site_label_2
_geom_bond_distance
P1 N2 1.6440(17)
P1 N1 1.7784(16)
P1 C1 1.867(2)
P1 Li1 2.714(3)
P2 N5 1.6419(16)
P2 N7 1.7840(16)
P2 C101 1.865(2)
P2 Li2 2.732(3)
N7 C107 1.488(2)
N7 Li2 2.202(4)
N7 H7 0.9100
N1 C7 1.483(2)
N1 Li1 2.191(4)
N1 H1 0.9100
C101 C102 1.389(3)
C101 C106 1.399(3)
N5 C111 1.467(2)
N5 Li2 1.956(4)
N2 C11 1.468(2)
N2 Li1 1.950(4)
N3 C17 1.441(3)
N3 C18 1.464(4)
N3 C15 1.478(3)
N3 Li1 2.208(4)
C11 C14 1.524(3)
C11 C13 1.526(3)
C11 C12 1.533(3)
C13 H13A 0.9600
C13 H13B 0.9601
C13 H13C 0.9600
C111 C113 1.529(3)
C111 C112 1.529(3)
C111 C114 1.536(3)
C1 C2 1.390(3)
C1 C6 1.394(3)
N8 C120 1.462(3)
N8 C119 1.468(3)
N8 C116 1.474(3)
N8 Li2 2.163(4)
C7 C10 1.515(3)
C7 C8 1.525(3)
C7 C9 1.533(3)
C117 N6 1.465(3)
C117 H117A 0.9600
C117 H117B 0.9601
C117 H117C 0.9600
C112 H112A 0.9599
C112 H112B 0.9601
C112 H112C 0.9601
C102 C103 1.392(3)
C102 H102 0.9301
N6 C118 1.465(3)
N6 C115 1.475(3)
N6 Li2 2.228(4)
C114 H114A 0.9600
C114 H114B 0.9599
C114 H114C 0.9600
C104 C103 1.379(3)
C104 C105 1.381(3)
C104 H104 0.9301
C2 C3 1.392(3)
C2 H2 0.9300
C109 C107 1.527(3)
C109 H109A 0.9599
C109 H109B 0.9599
C109 H109C 0.9601
C6 C5 1.387(3)
C6 H6 0.9300
N4 C20 1.460(3)
N4 C19 1.460(3)
N4 C16 1.467(3)
N4 Li1 2.113(4)
C14 H14A 0.9599
C14 H14B 0.9599
C14 H14C 0.9601
C12 H12A 0.9601
C12 H12B 0.9600
C12 H12C 0.9600
C4 C5 1.380(3)
C4 C3 1.386(3)
C4 H4 0.9300
C107 C110 1.526(3)
C107 C108 1.526(3)
C108 H108A 0.9602
C108 H108B 0.9600
C108 H108C 0.9600
C3 H3 0.9300
C106 C105 1.388(3)
C106 H106 0.9299
C9 H9A 0.9599
C9 H9B 0.9600
C9 H9C 0.9601
C119 H119A 0.9601
C119 H119B 0.9599
C119 H119C 0.9601
C105 H105 0.9301
C17 H17A 0.9601
C17 H17B 0.9600
C17 H17C 0.9600
C8 H8A 0.9599
C8 H8B 0.9600
C8 H8C 0.9599
C5 H5 0.9299
C115 C116 1.507(4)
C115 H115A 0.9700
C115 H115B 0.9700
C103 H103 0.9302
C120 H120A 0.9600
C120 H120B 0.9601
C120 H120C 0.9600
C110 H110A 0.9599
C110 H110B 0.9601
C110 H110C 0.9602
C116 H116A 0.9700
C116 H116B 0.9701
C118 H118A 0.9601
C118 H118B 0.9599
C118 H118C 0.9598
C18 H18A 0.9600
C18 H18B 0.9600
C18 H18C 0.9601
C113 H113A 0.9599
C113 H113B 0.9601
C113 H113C 0.9600
C10 H10A 0.9600
C10 H10B 0.9599
C10 H10C 0.9601
C16 C15 1.468(4)
C16 H16A 0.9699
C16 H16B 0.9701
C20 H20A 0.9600
C20 H20B 0.9599
C20 H20C 0.9599
C15 H15A 0.9701
C15 H15B 0.9699
C19 H19A 0.9600
C19 H19B 0.9600
C19 H19C 0.9599
